data_7005365
loop_
_publ_author_name
'Lee, Way-Zen'
'Tseng, Huan-Sheng'
'Kuo, Ting-Shen'

_publ_section_title
;
 Ligand-controlled nuclearity in nickel bis(benzimidazolyl) complexes.
;
_journal_issue 24
_journal_name_full 'Dalton transactions (Cambridge, England : 2003)'
_journal_page_first 2563
_journal_page_last 2570
_journal_paper_doi 10.1039/b701367a
_journal_year 2007
_chemical_formula_moiety 'C40 H54 Cl4 N10 Ni2 O4'
_chemical_formula_sum 'C40 H54 Cl4 N10 Ni2 O4'
_chemical_formula_weight 998.15
_chemical_name_systematic
;
?
;
_space_group_IT_number 2
_symmetry_cell_setting triclinic
_symmetry_space_group_name_Hall '-P 1'
_symmetry_space_group_name_H-M 'P -1'
_atom_sites_solution_hydrogens geom
_atom_sites_solution_primary direct
_atom_sites_solution_secondary difmap
_audit_creation_method SHELXL-97
_cell_angle_alpha 113.6570(10)
_cell_angle_beta 99.9230(10)
_cell_angle_gamma 100.4470(10)
_cell_formula_units_Z 1
_cell_length_a 8.4850(2)
_cell_length_b 11.8690(3)
_cell_length_c 12.9820(4)
_cell_measurement_reflns_used 23359
_cell_measurement_temperature 200(2)
_cell_measurement_theta_max 25.028
_cell_measurement_theta_min 2.037
_cell_volume 1133.25(5)
_computing_cell_refinement 'HKL Scalepack (Otwinowski & Minor 1997)'
_computing_data_collection 'Collect (Nonius BV, 1997-2000)'
_computing_data_reduction 'HKL Denzo and Scalepack (O & M 1997)'
_computing_molecular_graphics 'Ortep-3 for Windows (Farrugia, 1997)'
_computing_publication_material 'WinGX publication routines (Farrugia, 1999)'
_computing_structure_refinement 'SHELXL-97 (Sheldrick, 1997)'
_computing_structure_solution 'SHELXS-97 (Sheldrick, 1990)'
_diffrn_ambient_temperature 200(2)
_diffrn_detector_area_resol_mean 9
_diffrn_measured_fraction_theta_full 0.997
_diffrn_measured_fraction_theta_max 0.997
_diffrn_measurement_device_type KappaCCD
_diffrn_measurement_method 'CCD rotation images, thick slices'
_diffrn_radiation_monochromator graphite
_diffrn_radiation_source 'fine-focus sealed tube'
_diffrn_radiation_type MoK\a
_diffrn_radiation_wavelength 0.71073
_diffrn_reflns_av_R_equivalents 0.0572
_diffrn_reflns_av_sigmaI/netI 0.0417
_diffrn_reflns_limit_h_max 10
_diffrn_reflns_limit_h_min -10
_diffrn_reflns_limit_k_max 13
_diffrn_reflns_limit_k_min -14
_diffrn_reflns_limit_l_max 15
_diffrn_reflns_limit_l_min -15
_diffrn_reflns_number 17699
_diffrn_reflns_theta_full 25.04
_diffrn_reflns_theta_max 25.04
_diffrn_reflns_theta_min 2.54
_exptl_absorpt_coefficient_mu 1.118
_exptl_absorpt_correction_T_max 0.8003
_exptl_absorpt_correction_T_min 0.7273
_exptl_absorpt_correction_type multi-scan
_exptl_absorpt_process_details 'SADABS, R. Blessing, 1995'
_exptl_crystal_colour green
_exptl_crystal_density_diffrn 1.463
_exptl_crystal_density_method 'not measured'
_exptl_crystal_description prism
_exptl_crystal_F_000 520
_exptl_crystal_size_max 0.28
_exptl_crystal_size_mid 0.26
_exptl_crystal_size_min 0.2
_refine_diff_density_max 0.670
_refine_diff_density_min -0.582
_refine_diff_density_rms 0.165
_refine_ls_extinction_coef 0.024(3)
_refine_ls_extinction_expression Fc^*^=kFc[1+0.001xFc^2^\l^3^/sin(2\q)]^-1/4^
_refine_ls_extinction_method SHELXL
_refine_ls_goodness_of_fit_ref 1.096
_refine_ls_hydrogen_treatment mixed
_refine_ls_matrix_type full
_refine_ls_number_parameters 280
_refine_ls_number_reflns 4000
_refine_ls_number_restraints 0
_refine_ls_restrained_S_all 1.096
_refine_ls_R_factor_all 0.0632
_refine_ls_R_factor_gt 0.0502
_refine_ls_shift/su_max 0.000
_refine_ls_shift/su_mean 0.000
_refine_ls_structure_factor_coef Fsqd
_refine_ls_weighting_details 'calc w=1/[\s^2^(Fo^2^)+(0.0854P)^2^+0.6869P] where P=(Fo^2^+2Fc^2^)/3'
_refine_ls_weighting_scheme calc
_refine_ls_wR_factor_gt 0.1376
_refine_ls_wR_factor_ref 0.1467
_reflns_number_gt 3328
_reflns_number_total 4000
_reflns_threshold_expression >2sigma(I)
_cod_data_source_file b701367a.txt
_cod_data_source_block complex_1
_cod_database_code 7005365

loop_
_symmetry_equiv_pos_as_xyz
'x, y, z'
'-x, -y, -z'

loop_
_atom_site_label
_atom_site_type_symbol
_atom_site_fract_x
_atom_site_fract_y
_atom_site_fract_z
_atom_site_U_iso_or_equiv
_atom_site_adp_type
_atom_site_occupancy
_atom_site_symmetry_multiplicity
_atom_site_calc_flag
_atom_site_refinement_flags
_atom_site_disorder_assembly
_atom_site_disorder_group
Ni1 Ni 0.53111(5) 0.15566(4) 0.11005(4) 0.0353(2) Uani 1 1 d . . .
Cl1 Cl 0.82600(11) 0.20240(9) 0.14692(8) 0.0481(3) Uani 1 1 d . . .
Cl2 Cl 0.49395(11) 0.05793(8) -0.10239(7) 0.0402(3) Uani 1 1 d . . .
O1 O 0.1728(6) 0.7951(5) 0.1390(6) 0.1136(16) Uani 1 1 d . . .
H1 H 0.2327 0.8306 0.1113 0.170 Uiso 1 1 calc R . .
O2 O 0.8459(8) 0.0312(6) 0.3226(7) 0.168(3) Uani 1 1 d . . .
H2' H 0.7798 0.0378 0.2726 0.252 Uiso 1 1 calc R . .
N1 N 0.4970(4) 0.3216(3) 0.1093(2) 0.0387(7) Uani 1 1 d . . .
N2 N 0.3200(4) 0.4306(3) 0.0817(3) 0.0489(8) Uani 1 1 d . . .
N3 N 0.2630(4) 0.1088(3) 0.0693(3) 0.0398(7) Uani 1 1 d . . .
H3' H 0.233(6) 0.035(4) 0.017(4) 0.055(13) Uiso 1 1 d . . .
N4 N 0.3364(4) 0.2581(3) 0.3913(3) 0.0489(8) Uani 1 1 d . . .
N5 N 0.5066(4) 0.2239(3) 0.2771(2) 0.0378(7) Uani 1 1 d . . .
C1 C 0.5858(5) 0.4483(4) 0.1501(3) 0.0457(9) Uani 1 1 d . . .
C2 C 0.7552(6) 0.5088(4) 0.2050(4) 0.0562(11) Uani 1 1 d . . .
H2 H 0.8287 0.4604 0.2182 0.067 Uiso 1 1 d R . .
C3 C 0.8088(7) 0.6392(5) 0.2391(4) 0.0712(14) Uani 1 1 d . . .
H3 H 0.9239 0.6853 0.2775 0.085 Uiso 1 1 d R . .
C4 C 0.6962(9) 0.7068(5) 0.2160(4) 0.0760(16) Uani 1 1 d . . .
H4 H 0.7372 0.7970 0.2402 0.091 Uiso 1 1 d R . .
C5 C 0.5315(8) 0.6470(5) 0.1626(4) 0.0696(14) Uani 1 1 d . . .
H5 H 0.4544 0.6917 0.1464 0.084 Uiso 1 1 d R . .
C6 C 0.4747(6) 0.5169(4) 0.1314(3) 0.0517(10) Uani 1 1 d . . .
C7 C 0.1623(6) 0.4587(5) 0.0500(4) 0.0662(13) Uani 1 1 d . . .
H7A H 0.1854 0.5475 0.0670 0.079 Uiso 1 1 d R . .
H7B H 0.0902 0.4413 0.0945 0.079 Uiso 1 1 d R . .
H7C H 0.1090 0.4067 -0.0319 0.079 Uiso 1 1 d R . .
C8 C 0.3406(5) 0.3154(4) 0.0708(3) 0.0425(9) Uani 1 1 d . . .
C9 C 0.2055(5) 0.1925(4) 0.0213(4) 0.0480(10) Uani 1 1 d . . .
H9A H 0.1802 0.1511 -0.0624 0.058 Uiso 1 1 d R . .
H9B H 0.1071 0.2092 0.0441 0.058 Uiso 1 1 d R . .
C10 C 0.2104(5) 0.1171(4) 0.1740(4) 0.0471(9) Uani 1 1 d . . .
H10A H 0.1184 0.1538 0.1775 0.057 Uiso 1 1 d R . .
H10B H 0.1764 0.0331 0.1694 0.057 Uiso 1 1 d R . .
C11 C 0.3508(4) 0.2006(3) 0.2810(3) 0.0408(8) Uani 1 1 d . . .
C12 C 0.1840(7) 0.2527(6) 0.4289(5) 0.0750(15) Uani 1 1 d . . .
H12A H 0.2120 0.3023 0.5122 0.090 Uiso 1 1 d R . .
H12B H 0.1290 0.1654 0.4081 0.090 Uiso 1 1 d R . .
H12C H 0.1113 0.2869 0.3918 0.090 Uiso 1 1 d R . .
C13 C 0.4955(5) 0.3254(4) 0.4635(4) 0.0497(10) Uani 1 1 d . . .
C14 C 0.5549(7) 0.4029(5) 0.5834(4) 0.0695(13) Uani 1 1 d . . .
H14 H 0.4793 0.4169 0.6314 0.083 Uiso 1 1 d R . .
C15 C 0.7255(8) 0.4566(5) 0.6269(4) 0.0798(16) Uani 1 1 d . . .
H15 H 0.7703 0.5142 0.7086 0.096 Uiso 1 1 d R . .
C16 C 0.8322(7) 0.4323(5) 0.5562(4) 0.0680(13) Uani 1 1 d . . .
H16 H 0.9496 0.4685 0.5933 0.082 Uiso 1 1 d R . .
C17 C 0.7726(5) 0.3558(4) 0.4368(4) 0.0519(10) Uani 1 1 d . . .
H17 H 0.8441 0.3406 0.3857 0.062 Uiso 1 1 d R . .
C18 C 0.6022(5) 0.3024(3) 0.3909(3) 0.0407(8) Uani 1 1 d . . .
C19 C 0.2339(10) 0.8578(8) 0.2641(8) 0.116(3) Uani 1 1 d . . .
H19A H 0.3330 0.9259 0.2873 0.174 Uiso 1 1 calc R . .
H19B H 0.2591 0.7972 0.2913 0.174 Uiso 1 1 calc R . .
H19C H 0.1506 0.8922 0.2973 0.174 Uiso 1 1 calc R . .
C20 C 0.7722(18) 0.0429(9) 0.4237(10) 0.195(6) Uani 1 1 d . . .
H20A H 0.8536 0.0433 0.4853 0.292 Uiso 1 1 calc R . .
H20B H 0.6760 -0.0284 0.3976 0.292 Uiso 1 1 calc R . .
H20C H 0.7405 0.1211 0.4522 0.292 Uiso 1 1 calc R . .

loop_
_atom_site_aniso_label
_atom_site_aniso_U_11
_atom_site_aniso_U_22
_atom_site_aniso_U_33
_atom_site_aniso_U_23
_atom_site_aniso_U_13
_atom_site_aniso_U_12
Ni1 0.0277(3) 0.0430(3) 0.0352(3) 0.0131(2) 0.01045(19) 0.0181(2)
Cl1 0.0283(5) 0.0593(6) 0.0501(6) 0.0151(5) 0.0115(4) 0.0180(4)
Cl2 0.0389(5) 0.0462(5) 0.0378(5) 0.0164(4) 0.0132(4) 0.0201(4)
O1 0.077(3) 0.117(4) 0.186(5) 0.096(4) 0.058(3) 0.028(3)
O2 0.142(5) 0.096(4) 0.200(7) 0.071(4) -0.081(5) -0.006(3)
N1 0.0378(17) 0.0456(17) 0.0361(16) 0.0158(14) 0.0139(13) 0.0214(13)
N2 0.062(2) 0.059(2) 0.0450(18) 0.0268(17) 0.0257(16) 0.0412(18)
N3 0.0303(16) 0.0442(18) 0.0435(18) 0.0145(16) 0.0107(13) 0.0184(14)
N4 0.050(2) 0.067(2) 0.0475(19) 0.0302(17) 0.0294(16) 0.0320(17)
N5 0.0337(16) 0.0429(16) 0.0370(16) 0.0136(14) 0.0136(13) 0.0177(13)
C1 0.058(2) 0.049(2) 0.0334(19) 0.0160(17) 0.0208(18) 0.0212(19)
C2 0.067(3) 0.051(2) 0.046(2) 0.0175(19) 0.020(2) 0.012(2)
C3 0.090(4) 0.053(3) 0.058(3) 0.016(2) 0.030(3) 0.004(3)
C4 0.121(5) 0.049(3) 0.060(3) 0.022(2) 0.041(3) 0.018(3)
C5 0.120(5) 0.058(3) 0.054(3) 0.030(2) 0.045(3) 0.045(3)
C6 0.081(3) 0.053(2) 0.037(2) 0.0220(19) 0.030(2) 0.039(2)
C7 0.081(3) 0.086(3) 0.054(3) 0.034(2) 0.024(2) 0.062(3)
C8 0.047(2) 0.055(2) 0.0370(19) 0.0201(17) 0.0197(16) 0.0319(18)
C9 0.035(2) 0.065(3) 0.047(2) 0.023(2) 0.0110(17) 0.0253(18)
C10 0.0318(19) 0.060(2) 0.059(2) 0.029(2) 0.0204(18) 0.0215(17)
C11 0.039(2) 0.047(2) 0.045(2) 0.0213(17) 0.0207(16) 0.0230(16)
C12 0.069(3) 0.107(4) 0.080(3) 0.052(3) 0.052(3) 0.044(3)
C13 0.063(3) 0.055(2) 0.043(2) 0.0233(19) 0.026(2) 0.027(2)
C14 0.086(4) 0.085(3) 0.041(2) 0.023(2) 0.030(2) 0.032(3)
C15 0.104(5) 0.080(4) 0.035(2) 0.014(2) 0.012(3) 0.014(3)
C16 0.070(3) 0.071(3) 0.045(2) 0.019(2) 0.005(2) 0.005(2)
C17 0.048(2) 0.059(2) 0.041(2) 0.0180(19) 0.0092(18) 0.0112(19)
C18 0.047(2) 0.044(2) 0.0369(19) 0.0183(17) 0.0159(16) 0.0196(17)
C19 0.117(6) 0.119(6) 0.161(8) 0.089(6) 0.073(6) 0.047(5)
C20 0.34(2) 0.082(6) 0.129(8) 0.034(6) 0.031(10) 0.034(8)

loop_
_atom_type_symbol
_atom_type_description
_atom_type_scat_dispersion_real
_atom_type_scat_dispersion_imag
_atom_type_scat_source
C C 0.0033 0.0016 'International Tables Vol C Tables 4.2.6.8 and 6.1.1.4'
H H 0.0000 0.0000 'International Tables Vol C Tables 4.2.6.8 and 6.1.1.4'
Cl Cl 0.1484 0.1585 'International Tables Vol C Tables 4.2.6.8 and 6.1.1.4'
Ni Ni 0.3393 1.1124 'International Tables Vol C Tables 4.2.6.8 and 6.1.1.4'
N N 0.0061 0.0033 'International Tables Vol C Tables 4.2.6.8 and 6.1.1.4'
O O 0.0106 0.0060 'International Tables Vol C Tables 4.2.6.8 and 6.1.1.4'

loop_
_geom_angle_atom_site_label_1
_geom_angle_atom_site_label_2
_geom_angle_atom_site_label_3
_geom_angle
_geom_angle_site_symmetry_1
_geom_angle_site_symmetry_3
_geom_angle_publ_flag
N1 Ni1 N5 87.96(11) . . ?
N1 Ni1 N3 80.39(12) . . ?
N5 Ni1 N3 81.22(12) . . ?
N1 Ni1 Cl1 100.04(9) . . ?
N5 Ni1 Cl1 101.06(8) . . ?
N3 Ni1 Cl1 177.69(9) . . ?
N1 Ni1 Cl2 90.89(8) . . ?
N5 Ni1 Cl2 167.51(8) . . ?
N3 Ni1 Cl2 86.33(9) . . ?
Cl1 Ni1 Cl2 91.39(3) . . ?
N1 Ni1 Cl2 167.57(9) . 2_655 ?
N5 Ni1 Cl2 89.72(9) . 2_655 ?
N3 Ni1 Cl2 87.18(9) . 2_655 ?
Cl1 Ni1 Cl2 92.39(3) . 2_655 ?
Cl2 Ni1 Cl2 88.73(3) . 2_655 ?
Ni1 Cl2 Ni1 91.27(3) . 2_655 ?
C19 O1 H1 109.5 . . ?
C20 O2 H2' 109.5 . . ?
C8 N1 C1 106.0(3) . . ?
C8 N1 Ni1 113.7(3) . . ?
C1 N1 Ni1 139.7(3) . . ?
C8 N2 C6 106.9(3) . . ?
C8 N2 C7 126.9(4) . . ?
C6 N2 C7 126.2(4) . . ?
C10 N3 C9 114.2(3) . . ?
C10 N3 Ni1 109.4(2) . . ?
C9 N3 Ni1 108.9(2) . . ?
C10 N3 H3' 112(3) . . ?
C9 N3 H3' 109(3) . . ?
Ni1 N3 H3' 103(3) . . ?
C11 N4 C13 106.9(3) . . ?
C11 N4 C12 127.5(4) . . ?
C13 N4 C12 125.6(4) . . ?
C11 N5 C18 106.4(3) . . ?
C11 N5 Ni1 113.3(2) . . ?
C18 N5 Ni1 139.7(2) . . ?
N1 C1 C2 130.0(4) . . ?
N1 C1 C6 108.7(4) . . ?
C2 C1 C6 121.3(4) . . ?
C3 C2 C1 117.1(5) . . ?
C3 C2 H2 122.9 . . ?
C1 C2 H2 120.0 . . ?
C2 C3 C4 121.1(5) . . ?
C2 C3 H3 120.3 . . ?
C4 C3 H3 118.6 . . ?
C5 C4 C3 121.4(5) . . ?
C5 C4 H4 119.5 . . ?
C3 C4 H4 119.1 . . ?
C4 C5 C6 118.3(5) . . ?
C4 C5 H5 122.0 . . ?
C6 C5 H5 119.7 . . ?
N2 C6 C5 133.2(4) . . ?
N2 C6 C1 106.0(4) . . ?
C5 C6 C1 120.8(5) . . ?
N2 C7 H7A 108.7 . . ?
N2 C7 H7B 109.8 . . ?
H7A C7 H7B 109.5 . . ?
N2 C7 H7C 109.8 . . ?
H7A C7 H7C 109.5 . . ?
H7B C7 H7C 109.5 . . ?
N1 C8 N2 112.4(4) . . ?
N1 C8 C9 121.5(3) . . ?
N2 C8 C9 126.1(3) . . ?
N3 C9 C8 108.4(3) . . ?
N3 C9 H9A 110.0 . . ?
C8 C9 H9A 110.4 . . ?
N3 C9 H9B 108.7 . . ?
C8 C9 H9B 109.9 . . ?
H9A C9 H9B 109.5 . . ?
N3 C10 C11 109.8(3) . . ?
N3 C10 H10A 108.5 . . ?
C11 C10 H10A 109.3 . . ?
N3 C10 H10B 109.9 . . ?
C11 C10 H10B 109.8 . . ?
H10A C10 H10B 109.5 . . ?
N5 C11 N4 112.3(3) . . ?
N5 C11 C10 122.0(3) . . ?
N4 C11 C10 125.7(3) . . ?
N4 C12 H12A 109.0 . . ?
N4 C12 H12B 109.4 . . ?
H12A C12 H12B 109.5 . . ?
N4 C12 H12C 109.9 . . ?
H12A C12 H12C 109.5 . . ?
H12B C12 H12C 109.5 . . ?
N4 C13 C14 132.0(4) . . ?
N4 C13 C18 106.0(3) . . ?
C14 C13 C18 121.9(4) . . ?
C15 C14 C13 116.3(4) . . ?
C15 C14 H14 123.3 . . ?
C13 C14 H14 120.4 . . ?
C14 C15 C16 122.1(4) . . ?
C14 C15 H15 118.5 . . ?
C16 C15 H15 119.3 . . ?
C17 C16 C15 121.4(5) . . ?
C17 C16 H16 121.1 . . ?
C15 C16 H16 117.5 . . ?
C18 C17 C16 117.5(4) . . ?
C18 C17 H17 119.8 . . ?
C16 C17 H17 122.7 . . ?
C17 C18 N5 130.9(3) . . ?
C17 C18 C13 120.7(4) . . ?
N5 C18 C13 108.4(3) . . ?
O1 C19 H19A 109.5 . . ?
O1 C19 H19B 109.5 . . ?
H19A C19 H19B 109.5 . . ?
O1 C19 H19C 109.5 . . ?
H19A C19 H19C 109.5 . . ?
H19B C19 H19C 109.5 . . ?
O2 C20 H20A 109.5 . . ?
O2 C20 H20B 109.5 . . ?
H20A C20 H20B 109.5 . . ?
O2 C20 H20C 109.5 . . ?
H20A C20 H20C 109.5 . . ?
H20B C20 H20C 109.5 . . ?

loop_
_geom_bond_atom_site_label_1
_geom_bond_atom_site_label_2
_geom_bond_distance
_geom_bond_site_symmetry_2
_geom_bond_publ_flag
Ni1 N1 2.046(3) . ?
Ni1 N5 2.051(3) . ?
Ni1 N3 2.157(3) . ?
Ni1 Cl1 2.3809(9) . ?
Ni1 Cl2 2.4600(10) . ?
Ni1 Cl2 2.4651(10) 2_655 ?
Cl2 Ni1 2.4650(10) 2_655 ?
O1 C19 1.435(9) . ?
O1 H1 0.8200 . ?
O2 C20 1.517(13) . ?
O2 H2' 0.8200 . ?
N1 C8 1.312(5) . ?
N1 C1 1.386(5) . ?
N2 C8 1.365(5) . ?
N2 C6 1.371(6) . ?
N2 C7 1.467(5) . ?
N3 C10 1.475(5) . ?
N3 C9 1.477(5) . ?
N3 H3' 0.82(5) . ?
N4 C11 1.355(5) . ?
N4 C13 1.383(6) . ?
N4 C12 1.458(5) . ?
N5 C11 1.315(5) . ?
N5 C18 1.385(5) . ?
C1 C2 1.397(6) . ?
C1 C6 1.404(6) . ?
C2 C3 1.387(6) . ?
C2 H2 0.9594 . ?
C3 C4 1.421(8) . ?
C3 H3 0.9598 . ?
C4 C5 1.359(8) . ?
C4 H4 0.9608 . ?
C5 C6 1.393(7) . ?
C5 H5 0.9601 . ?
C7 H7A 0.9599 . ?
C7 H7B 0.9604 . ?
C7 H7C 0.9604 . ?
C8 C9 1.497(6) . ?
C9 H9A 0.9597 . ?
C9 H9B 0.9603 . ?
C10 C11 1.492(5) . ?
C10 H10A 0.9596 . ?
C10 H10B 0.9606 . ?
C12 H12A 0.9603 . ?
C12 H12B 0.9597 . ?
C12 H12C 0.9605 . ?
C13 C14 1.391(6) . ?
C13 C18 1.399(5) . ?
C14 C15 1.384(8) . ?
C14 H14 0.9595 . ?
C15 C16 1.384(7) . ?
C15 H15 0.9601 . ?
C16 C17 1.384(6) . ?
C16 H16 0.9603 . ?
C17 C18 1.384(6) . ?
C17 H17 0.9607 . ?
C19 H19A 0.9600 . ?
C19 H19B 0.9600 . ?
C19 H19C 0.9600 . ?
C20 H20A 0.9600 . ?
C20 H20B 0.9600 . ?
C20 H20C 0.9600 . ?
